data_4500480
loop_
_publ_author_name
'Hathwar, Venkatesha R.'
'Guru Row, Tayur N.'

_publ_contact_author
;
 Prof. Dr. T. N. Guru Row
 Solid State and Structural Chemistry Unit
 Indian Institute of Science
 Bangalore, 560 012
 India
;
_publ_section_title
;
 Charge Density Analysis of Heterohalogen (Cl&#x00B7;&#x00B7;&#x00B7;F)
 and Homohalogen (F&#x00B7;&#x00B7;&#x00B7;F) Intermolecular Interactions
 in Molecular Crystals: Importance of the Extent of Polarizability
;
_journal_issue 4
_journal_name_full 'Crystal Growth &amp; Design'
_journal_page_first 1338
_journal_paper_doi 10.1021/cg1015862
_journal_volume 11
_journal_year 2011
_chemical_formula_moiety 'C7 H6 F N O'
_chemical_formula_sum 'C7 H6 F N O'
_chemical_formula_weight 139.13
_chemical_name_common '4-fluoro benzamide'
_space_group_IT_number 14
_symmetry_cell_setting monoclinic
_symmetry_Int_Tables_number 14
_symmetry_space_group_name_Hall '-P 2ybc'
_symmetry_space_group_name_H-M 'P 1 21/c 1'
_atom_sites_solution_primary direct
_atom_sites_solution_secondary difmap
_audit_conform_dict_location ftp://ftp.iucr.org/pub/cif_core.dic
_audit_conform_dict_name cif_core.dic
_audit_conform_dict_version 2.3
_audit_creation_date '04-Nov-11 T23:33:46-00:00'
_audit_creation_method 'XD routine XDCIF'
_cell_angle_alpha 90
_cell_angle_beta 92.576(2)
_cell_angle_gamma 90
_cell_formula_units_Z 4
_cell_length_a 8.8715(3)
_cell_length_b 7.6301(3)
_cell_length_c 9.6077(3)
_cell_measurement_reflns_used 1341
_cell_measurement_temperature 100(2)
_cell_measurement_theta_max 50.14
_cell_measurement_theta_min 2.30
_cell_volume 649.69(4)
_computing_cell_refinement 'SAINTPLUS (BRUKER-AXS)'
_computing_data_collection 'KAPPA APEX II (BRUKER-AXS)'
_computing_data_reduction 'SAINTPLUS (BRUKER-AXS)'
_computing_molecular_graphics 'XD2006   (Volkov et al, 2006)'
_computing_publication_material 'XD2006   (Volkov et al, 2006)'
_computing_structure_refinement 'XD2006   (Volkov et al, 2006)'
_computing_structure_solution 'SHELXS-97 (Sheldrick, 2008)'
_diffrn_ambient_temperature 100(2)
_diffrn_measured_fraction_theta_full 0.999
_diffrn_measured_fraction_theta_max 0.999
_diffrn_measurement_device_type 'Bruker Kappa APEX II CCD detector'
_diffrn_measurement_method '\f and \w scans'
_diffrn_radiation_monochromator graphite
_diffrn_radiation_probe x-ray
_diffrn_radiation_source 'fine-focus sealed tube'
_diffrn_radiation_type MoK\a
_diffrn_radiation_wavelength 0.71073
_diffrn_reflns_av_R_equivalents 0.0347
_diffrn_reflns_av_sigmaI/netI 0.0181
_diffrn_reflns_limit_h_max 19
_diffrn_reflns_limit_h_min -19
_diffrn_reflns_limit_k_max 16
_diffrn_reflns_limit_k_min 0
_diffrn_reflns_limit_l_max 20
_diffrn_reflns_limit_l_min 0
_diffrn_reflns_number 80169
_diffrn_reflns_theta_full 50.14
_diffrn_reflns_theta_max 50.14
_diffrn_reflns_theta_min 2.30
_exptl_absorpt_coefficient_mu 0.116
_exptl_absorpt_correction_T_max 0.9761
_exptl_absorpt_correction_T_min 0.9683
_exptl_absorpt_correction_type analytical
_exptl_absorpt_process_details 'Bruker AXS, 2008)'
_exptl_crystal_colour colorless
_exptl_crystal_density_diffrn 1.422
_exptl_crystal_density_method 'not measured'
_exptl_crystal_description block
_exptl_crystal_F_000 288
_exptl_crystal_size_max 0.28
_exptl_crystal_size_mid 0.24
_exptl_crystal_size_min 0.21
_refine_diff_density_max 0.143
_refine_diff_density_min -0.118
_refine_diff_density_rms 0.032
_refine_ls_extinction_method none
_refine_ls_goodness_of_fit_ref 1.167
_refine_ls_hydrogen_treatment mixed
_refine_ls_matrix_type full
_refine_ls_number_parameters 270
_refine_ls_number_reflns 4874
_refine_ls_number_restraints 0
_refine_ls_restrained_S_all 1.167
_refine_ls_R_factor_gt 0.0193
_refine_ls_R_Fsqd_factor 0.0220
_refine_ls_shift/su_max 0.000
_refine_ls_shift/su_mean 0.000
_refine_ls_structure_factor_coef Fsqd
_refine_ls_weighting_details 'calc w=1/[\s^2^(Fo^2^)+(0.03352P)^2^+0.4782P] where P=(Fo^2^+2Fc^2^)/3'
_refine_ls_weighting_scheme calc
_refine_ls_wR_factor_ref 0.0451
_reflns_number_gt 4874
_reflns_number_total 6859
_reflns_threshold_expression >3sigma(I)
_cod_data_source_file cg1015862_si_003.cif
_cod_data_source_block 1
_cod_depositor_comments
;
The following automatic conversions were performed:

'_symmetry_cell_setting' value 'Monoclinic' changed to 'monoclinic'
according to /home/saulius/struct/CIF-dictionaries/cif_core.dic
dictionary named 'cif_core.dic' version 2.4.1 from 2010-06-29.

Automatic conversion script
Id: cif_fix_values 1715 2011-07-08 13:25:40Z adriana 
;
_cod_original_sg_symbol_H-M 'P 21/c'
_cod_database_code 4500480

loop_
_symmetry_equiv_pos_site_id
_symmetry_equiv_pos_as_xyz
1 x,y,z
2 -x,1/2+y,1/2-z
3 -x,-y,-z
4 x,1/2-y,1/2+z

loop_
_atom_local_axes_atom_label
_atom_local_axes_atom0
_atom_local_axes_ax1
_atom_local_axes_atom1
_atom_local_axes_atom2
_atom_local_axes_ax2
F(1) C(4) Z F(1) C(5) Y
O(1) C(7) Z O(1) N(1) Y
N(1) H(1N) Z N(1) H(2N) Y
C(1) C(2) Z C(1) C(6) Y
C(2) H(2) Z C(2) C(3) Y
C(3) H(3) Z C(3) C(4) Y
C(4) F(1) Z C(4) C(5) Y
C(5) H(5) Z C(5) C(4) Y
C(6) H(6) Z C(6) C(5) Y
C(7) O(1) Z C(7) N(1) Y
H(2) C(2) Z H(2) C(1) Y
H(3) C(3) Z H(3) C(4) Y
H(5) C(5) Z H(5) C(4) Y
H(6) C(6) Z H(6) C(5) Y
H(1N) N(1) Z H(1N) H(2N) Y
H(2N) N(1) Z H(2N) H(1N) Y

loop_
_atom_rho_multipole_atom_label
_atom_rho_multipole_coeff_Pv
_atom_rho_multipole_coeff_P00
_atom_rho_multipole_coeff_P11
_atom_rho_multipole_coeff_P1-1
_atom_rho_multipole_coeff_P10
_atom_rho_multipole_coeff_P20
_atom_rho_multipole_coeff_P21
_atom_rho_multipole_coeff_P2-1
_atom_rho_multipole_coeff_P22
_atom_rho_multipole_coeff_P2-2
_atom_rho_multipole_coeff_P30
_atom_rho_multipole_coeff_P31
_atom_rho_multipole_coeff_P3-1
_atom_rho_multipole_coeff_P32
_atom_rho_multipole_coeff_P3-2
_atom_rho_multipole_coeff_P33
_atom_rho_multipole_coeff_P3-3
_atom_rho_multipole_coeff_P40
_atom_rho_multipole_coeff_P41
_atom_rho_multipole_coeff_P4-1
_atom_rho_multipole_coeff_P42
_atom_rho_multipole_coeff_P4-2
_atom_rho_multipole_coeff_P43
_atom_rho_multipole_coeff_P4-3
_atom_rho_multipole_coeff_P44
_atom_rho_multipole_coeff_P4-4
_atom_rho_multipole_kappa
_atom_rho_multipole_kappa_prime0
_atom_rho_multipole_kappa_prime1
_atom_rho_multipole_kappa_prime2
_atom_rho_multipole_kappa_prime3
_atom_rho_multipole_kappa_prime4
F(1) 7.32(2) 0 -0.094(11) 0 0.035(7) -0.055(10) -0.022(10) -0.005(9) -0.057(12) -0.011(12) 0.029(6) 0.029(6) 0.053(6) 0.003(6) -0.016(6) 0.016(7) 0.006(7) 0 0 0 0 0 0 0 0 0 0.986(2) 0.92(4) 0.919585 0.919585 0.919585 0.919585
O(1) 6.51(2) 0 0.004(6) -0.007(6) -0.048(7) -0.023(7) -0.009(7) 0.006(6) -0.075(6) -0.008(7) 0.032(5) 0.000(5) -0.001(5) 0.014(5) 0.003(5) -0.000(5) -0.011(5) 0 0 0 0 0 0 0 0 0 0.9901(17) 0.96(6) 0.958485 0.958485 0.958485 0.958485
N(1) 5.22(4) 0 0.009(7) -0.027(8) 0.007(9) 0.002(8) 0.037(6) -0.004(7) -0.027(7) 0.004(6) 0.194(11) 0.033(6) 0.006(6) 0.104(8) -0.010(6) 0.009(6) -0.029(6) 0 0 0 0 0 0 0 0 0 1.018(3) 0.97(3) 0.966164 0.966164 0.966164 0.966164
C(1) 3.996(17) 0 0.001(7) 0.034(8) 0.004(9) 0.086(8) -0.005(7) -0.051(8) -0.130(7) -0.007(7) 0.215(9) -0.014(8) -0.011(9) 0.160(8) 0.012(8) -0.008(7) 0.007(7) 0 0 0 0 0 0 0 0 0 1.057(3) 0.972(9) 0.971864 0.971864 0.971864 0.971864
C(2) 4.03(2) 0 -0.023(8) 0.009(9) -0.020(10) 0.115(9) 0.008(7) 0.012(8) -0.164(8) -0.005(8) 0.249(10) 0.015(7) 0.020(8) 0.153(8) 0.000(8) -0.002(8) 0.017(8) 0 0 0 0 0 0 0 0 0 1.057(3) 0.972(9) 0.971864 0.971864 0.971864 0.971864
C(3) 3.97(2) 0 0.009(8) -0.041(10) -0.013(11) 0.077(10) -0.011(8) 0.004(9) -0.171(9) -0.029(8) 0.220(10) -0.002(8) -0.061(9) 0.100(9) 0.012(8) -0.019(8) 0.027(8) 0 0 0 0 0 0 0 0 0 1.057(3) 0.972(9) 0.971864 0.971864 0.971864 0.971864
C(4) 3.931(18) 0 0.029(8) -0.088(10) -0.150(9) -0.027(9) -0.014(8) 0.034(9) -0.212(9) -0.016(8) 0.303(10) -0.002(8) 0.009(10) 0.163(9) -0.016(9) -0.020(9) 0.016(9) 0 0 0 0 0 0 0 0 0 1.057(3) 0.972(9) 0.971864 0.971864 0.971864 0.971864
C(5) 3.96(2) 0 0.000(8) 0.033(10) -0.075(11) 0.074(9) 0.017(7) -0.002(8) -0.171(9) -0.003(8) 0.244(10) 0.010(8) -0.008(9) 0.153(9) -0.001(8) -0.003(9) -0.022(9) 0 0 0 0 0 0 0 0 0 1.057(3) 0.972(9) 0.971864 0.971864 0.971864 0.971864
C(6) 4.00(2) 0 -0.002(7) 0.006(9) -0.042(10) 0.081(9) 0.023(7) 0.014(8) -0.188(8) 0.039(7) 0.229(9) 0.009(7) -0.003(8) 0.139(8) -0.011(8) 0.000(8) -0.006(7) 0 0 0 0 0 0 0 0 0 1.057(3) 0.972(9) 0.971864 0.971864 0.971864 0.971864
C(7) 3.87(2) 0 -0.009(7) -0.026(8) 0.047(9) 0.165(9) -0.009(7) -0.001(8) -0.214(8) 0.019(7) 0.294(11) -0.003(8) 0.007(8) 0.225(9) 0.006(8) -0.009(7) 0.011(7) 0 0 0 0 0 0 0 0 0 1.057(3) 0.972(9) 0.971864 0.971864 0.971864 0.971864
H(2) 0.894(14) 0 0 0 0.145(10) 0.030(12) 0 0 0 0 0 0 0 0 0 0 0 0 0 0 0 0 0 0 0 0 1.2 1.2 1.2 1.2 1.2 1.2
H(3) 0.894(15) 0 0 0 0.139(11) 0.074(14) 0 0 0 0 0 0 0 0 0 0 0 0 0 0 0 0 0 0 0 0 1.2 1.2 1.2 1.2 1.2 1.2
H(5) 0.921(14) 0 0 0 0.180(10) 0.107(14) 0 0 0 0 0 0 0 0 0 0 0 0 0 0 0 0 0 0 0 0 1.2 1.2 1.2 1.2 1.2 1.2
H(6) 0.888(13) 0 0 0 0.164(10) 0.077(12) 0 0 0 0 0 0 0 0 0 0 0 0 0 0 0 0 0 0 0 0 1.2 1.2 1.2 1.2 1.2 1.2
H(1N) 0.796(15) 0 0 0 0.182(11) 0.103(14) 0 0 0 0 0 0 0 0 0 0 0 0 0 0 0 0 0 0 0 0 1.2 1.2 1.2 1.2 1.2 1.2
H(2N) 0.800(14) 0 0 0 0.181(10) 0.141(13) 0 0 0 0 0 0 0 0 0 0 0 0 0 0 0 0 0 0 0 0 1.2 1.2 1.2 1.2 1.2 1.2

loop_
_atom_site_aniso_label
_atom_site_aniso_U_11
_atom_site_aniso_U_22
_atom_site_aniso_U_33
_atom_site_aniso_U_12
_atom_site_aniso_U_13
_atom_site_aniso_U_23
F(1) 0.03962(17) 0.02229(13) 0.02958(15) -0.01732(13) -0.00364(14) 0.00167(11)
O(1) 0.02636(10) 0.01408(8) 0.00874(6) -0.00494(7) -0.00027(6) 0.00091(6)
N(1) 0.02389(9) 0.01644(8) 0.00834(6) -0.00542(7) -0.00034(6) -0.00056(5)
C(1) 0.01444(7) 0.01208(7) 0.00942(6) -0.00091(5) -0.00003(5) 0.00027(5)
C(2) 0.01898(8) 0.01394(8) 0.01201(7) -0.00184(6) -0.00141(6) 0.00242(5)
C(3) 0.02394(10) 0.01445(8) 0.01653(8) -0.00405(7) -0.00014(7) 0.00319(6)
C(4) 0.02257(9) 0.01657(9) 0.01711(8) -0.00718(7) 0.00054(7) 0.00005(7)
C(5) 0.01896(8) 0.01900(9) 0.01567(8) -0.00558(7) -0.00232(7) -0.00004(6)
C(6) 0.01565(7) 0.01534(8) 0.01230(7) -0.00178(6) -0.00206(6) 0.00091(5)
C(7) 0.01735(7) 0.01190(7) 0.00817(6) -0.00179(6) 0.00024(5) -0.00019(5)
H(2) 0.036337 0.032583 0.025872 -0.004612 -0.011139 0.005471
H(3) 0.056038 0.025883 0.038382 -0.007323 -0.006888 0.013405
H(5) 0.038888 0.043416 0.033647 -0.012538 -0.014953 0.000928
H(6) 0.039885 0.028084 0.026727 -0.002105 -0.008403 0.008264
H(1N) 0.047886 0.027867 0.024867 -0.015355 -0.001417 -0.001694
H(2N) 0.045256 0.032456 0.016716 -0.009387 0.001236 0.00355

loop_
_atom_site_label
_atom_site_type_symbol
_atom_site_fract_x
_atom_site_fract_y
_atom_site_fract_z
_atom_site_U_iso_or_equiv
_atom_site_occupancy
_atom_site_symmetry_multiplicity
F(1) F 0.45163(5) 0.85573(4) 0.07783(3) 0.031 1 4
O(1) O 0.10562(3) 0.14235(3) 0.12336(2) 0.016 1 4
N(1) N 0.07164(3) 0.17988(3) -0.10958(2) 0.016 1 4
C(1) C 0.21462(2) 0.39626(3) 0.026170(18) 0.012 1 4
C(2) C 0.18840(3) 0.53530(3) -0.06660(2) 0.015 1 4
C(3) C 0.26699(3) 0.69241(3) -0.04868(2) 0.018 1 4
C(4) C 0.37353(3) 0.70485(3) 0.06116(3) 0.019 1 4
C(5) C 0.40370(3) 0.56907(3) 0.15415(2) 0.018 1 4
C(6) C 0.32179(2) 0.41472(3) 0.13656(2) 0.015 1 4
C(7) C 0.12669(2) 0.22954(3) 0.015758(18) 0.012 1 4
H(2) H 0.104652 0.521408 -0.150468 0.032 1 4
H(3) H 0.2476 0.804212 -0.115372 0.04 1 4
H(5) H 0.487374 0.585203 0.237965 0.039 1 4
H(6) H 0.338607 0.309054 0.209976 0.032 1 4
H(1N) H 0.013519 0.066311 -0.116469 0.034 1 4
H(2N) H 0.095514 0.248851 -0.195365 0.031 1 4

loop_
_atom_type_symbol
_atom_type_description
_atom_type_scat_dispersion_real
_atom_type_scat_dispersion_imag
_atom_type_scat_source
C C 0.0033 0.0016 'International Tables Vol C Tables 4.2.6.8 and 6.1.1.4'
H H 0.0000 0.0000 'International Tables Vol C Tables 4.2.6.8 and 6.1.1.4'
N N 0.0061 0.0033 'International Tables Vol C Tables 4.2.6.8 and 6.1.1.4'
O O 0.0106 0.0060 'International Tables Vol C Tables 4.2.6.8 and 6.1.1.4'
F F 0.0171 0.0103 'International Tables Vol C Tables 4.2.6.8 and 6.1.1.4'

loop_
_geom_angle_atom_site_label_1
_geom_angle_atom_site_label_2
_geom_angle_atom_site_label_3
_geom_angle
_geom_angle_site_symmetry_1
_geom_angle_site_symmetry_2
_geom_angle_site_symmetry_3
_geom_angle_publ_flag
C(7) N(1) H(1N) 117.93(2) 1_555 1_555 1_555 yes
C(7) N(1) H(2N) 120.52(2) 1_555 1_555 1_555 yes
H(1N) N(1) H(2N) 121.34(2) 1_555 1_555 1_555 yes
C(2) C(1) C(6) 119.643(19) 1_555 1_555 1_555 yes
C(2) C(1) C(7) 122.153(18) 1_555 1_555 1_555 yes
C(6) C(1) C(7) 118.144(17) 1_555 1_555 1_555 yes
C(1) C(2) C(3) 120.39(2) 1_555 1_555 1_555 yes
C(1) C(2) H(2) 119.46(2) 1_555 1_555 1_555 yes
C(3) C(2) H(2) 120.13(2) 1_555 1_555 1_555 yes
C(2) C(3) C(4) 118.21(2) 1_555 1_555 1_555 yes
C(2) C(3) H(3) 122.86(2) 1_555 1_555 1_555 yes
C(4) C(3) H(3) 118.93(2) 1_555 1_555 1_555 yes
F(1) C(4) C(3) 118.50(2) 1_555 1_555 1_555 yes
F(1) C(4) C(5) 118.54(2) 1_555 1_555 1_555 yes
C(3) C(4) C(5) 122.96(2) 1_555 1_555 1_555 yes
C(4) C(5) C(6) 118.03(2) 1_555 1_555 1_555 yes
C(4) C(5) H(5) 120.19(2) 1_555 1_555 1_555 yes
C(6) C(5) H(5) 121.77(2) 1_555 1_555 1_555 yes
C(1) C(6) C(5) 120.74(2) 1_555 1_555 1_555 yes
C(1) C(6) H(6) 119.361(19) 1_555 1_555 1_555 yes
C(5) C(6) H(6) 119.88(2) 1_555 1_555 1_555 yes
O(1) C(7) N(1) 122.21(2) 1_555 1_555 1_555 yes
O(1) C(7) C(1) 119.662(18) 1_555 1_555 1_555 yes
N(1) C(7) C(1) 118.126(18) 1_555 1_555 1_555 yes

loop_
_geom_bond_atom_site_label_1
_geom_bond_atom_site_label_2
_geom_bond_distance
_geom_bond_site_symmetry_1
_geom_bond_site_symmetry_2
_geom_bond_publ_flag
F(1) C(4) 1.3494(4) 1_555 1_555 yes
O(1) C(7) 1.2505(3) 1_555 1_555 yes
N(1) C(7) 1.3339(3) 1_555 1_555 yes
N(1) H(1N) 1.0090(2) 1_555 1_555 yes
N(1) H(2N) 1.0083(2) 1_555 1_555 yes
C(1) C(2) 1.3984(3) 1_555 1_555 yes
C(1) C(6) 1.3993(3) 1_555 1_555 yes
C(1) C(7) 1.4932(3) 1_555 1_555 yes
C(2) C(3) 1.3936(3) 1_555 1_555 yes
C(2) H(2) 1.0764(2) 1_555 1_555 yes
C(3) C(4) 1.3878(3) 1_555 1_555 yes
C(3) H(3) 1.0761(2) 1_555 1_555 yes
C(4) C(5) 1.3863(3) 1_555 1_555 yes
C(5) C(6) 1.3902(3) 1_555 1_555 yes
C(5) H(5) 1.0774(2) 1_555 1_555 yes
C(6) H(6) 1.0772(2) 1_555 1_555 yes

loop_
_geom_torsion_atom_site_label_1
_geom_torsion_atom_site_label_2
_geom_torsion_atom_site_label_3
_geom_torsion_atom_site_label_4
_geom_torsion
_geom_torsion_site_symmetry_1
_geom_torsion_site_symmetry_2
_geom_torsion_site_symmetry_3
_geom_torsion_site_symmetry_4
_geom_torsion_publ_flag
H(1N) N(1) C(7) O(1) -1.56(2) 1_555 1_555 1_555 1_555 yes
H(1N) N(1) C(7) C(1) 179.16(3) 1_555 1_555 1_555 1_555 yes
H(2N) N(1) C(7) O(1) -176.36(4) 1_555 1_555 1_555 1_555 yes
H(2N) N(1) C(7) C(1) 4.36(2) 1_555 1_555 1_555 1_555 yes
C(6) C(1) C(2) C(3) -0.77(2) 1_555 1_555 1_555 1_555 yes
C(2) C(1) C(6) C(5) -0.71(2) 1_555 1_555 1_555 1_555 yes
C(6) C(1) C(2) H(2) -179.05(3) 1_555 1_555 1_555 1_555 yes
C(2) C(1) C(6) H(6) 177.72(3) 1_555 1_555 1_555 1_555 yes
C(2) C(1) C(7) O(1) -150.53(3) 1_555 1_555 1_555 1_555 yes
C(2) C(1) C(7) N(1) 28.77(2) 1_555 1_555 1_555 1_555 yes
C(7) C(1) C(2) C(3) 176.37(3) 1_555 1_555 1_555 1_555 yes
C(7) C(1) C(2) H(2) -1.907(18) 1_555 1_555 1_555 1_555 yes
C(6) C(1) C(7) O(1) 26.66(2) 1_555 1_555 1_555 1_555 yes
C(6) C(1) C(7) N(1) -154.05(3) 1_555 1_555 1_555 1_555 yes
C(7) C(1) C(6) C(5) -177.97(3) 1_555 1_555 1_555 1_555 yes
C(7) C(1) C(6) H(6) 0.462(17) 1_555 1_555 1_555 1_555 yes
C(1) C(2) C(3) C(4) 1.46(2) 1_555 1_555 1_555 1_555 yes
C(1) C(2) C(3) H(3) -177.79(4) 1_555 1_555 1_555 1_555 yes
H(2) C(2) C(3) C(4) 179.73(3) 1_555 1_555 1_555 1_555 yes
H(2) C(2) C(3) H(3) 0.48(2) 1_555 1_555 1_555 1_555 yes
C(2) C(3) C(4) F(1) 179.02(4) 1_555 1_555 1_555 1_555 yes
C(2) C(3) C(4) C(5) -0.73(2) 1_555 1_555 1_555 1_555 yes
H(3) C(3) C(4) F(1) -1.69(3) 1_555 1_555 1_555 1_555 yes
H(3) C(3) C(4) C(5) 178.56(4) 1_555 1_555 1_555 1_555 yes
F(1) C(4) C(5) C(6) 179.54(4) 1_555 1_555 1_555 1_555 yes
F(1) C(4) C(5) H(5) 0.39(3) 1_555 1_555 1_555 1_555 yes
C(3) C(4) C(5) C(6) -0.71(2) 1_555 1_555 1_555 1_555 yes
C(3) C(4) C(5) H(5) -179.86(4) 1_555 1_555 1_555 1_555 yes
C(4) C(5) C(6) C(1) 1.43(2) 1_555 1_555 1_555 1_555 yes
C(4) C(5) C(6) H(6) -177.00(3) 1_555 1_555 1_555 1_555 yes
H(5) C(5) C(6) C(1) -179.43(4) 1_555 1_555 1_555 1_555 yes
H(5) C(5) C(6) H(6) 2.14(2) 1_555 1_555 1_555 1_555 yes
